data_4314265
loop_
_publ_author_name
'Hengbo Cui'
'Takeo Otsuka'
'Akiko Kobayashi'
'Naoya Takeda'
'Masayasu Ishikawa'
'Yohji Misaki'
'Hayao Kobayashi'

_publ_contact_author_email akiko@chem.s.u-tokyo.ac.jp
_publ_contact_author_fax +81-3-5841-4417
_publ_contact_author_name 'Akiko KOBAYASHI'
_publ_contact_author_phone +81-3-5841-4417
_publ_section_title
;
 Structural, Electrical, and Magnetic Properties of a Series of Molecular
 Conductors Based on BDT-TTP and Lanthanoid Nitrate Complex Anions
 (BDT-TTP = 2,5-Bis(1,3-dithiol-2-ylidene)-1,3,4,6-tetrathiapentalene)
;
_journal_name_full 'Inorganic Chemistry'
_journal_page_first 6114
_journal_page_last 6122
_journal_paper_doi 10.1021/ic034459g
_journal_volume 42
_journal_year 2003
_chemical_formula_moiety 'C50 H20 N5 Nd O15 S40 '
_chemical_formula_sum 'C50 H20 N5 Nd O15 S40'
_chemical_formula_weight 2357.37
_space_group_IT_number 2
_symmetry_cell_setting triclinic
_symmetry_Int_Tables_number 2
_symmetry_space_group_name_Hall '-P 1'
_symmetry_space_group_name_H-M 'P -1'
_audit_creation_date 2003-03-13
_audit_creation_method 'by CrystalStructure v2.00'
_cell_angle_alpha 68.962(6)
_cell_angle_beta 76.572(2)
_cell_angle_gamma 78.849(2)
_cell_formula_units_Z 2
_cell_length_a 11.5564(10)
_cell_length_b 19.529(2)
_cell_length_c 21.950(4)
_cell_measurement_reflns_used 5967
_cell_measurement_temperature 293.1
_cell_measurement_theta_max 11.9
_cell_measurement_theta_min 0.9
_cell_volume 4464.0(10)
_computing_cell_refinement CrystalClear
_computing_data_collection CrystalClear
_computing_data_reduction CrystalStructure
_computing_publication_material 'CrystalStructure Ver. 2.00'
_computing_structure_refinement CRYSTALS
_computing_structure_solution SIR92
_diffrn_detector_area_resol_mean 7.32
_diffrn_measured_fraction_theta_full 0.9829
_diffrn_measured_fraction_theta_max 0.9829
_diffrn_measurement_device_type 'Rigaku Mercury'
_diffrn_measurement_method \w
_diffrn_radiation_type 'Mo K\a'
_diffrn_radiation_wavelength 0.7107
_diffrn_reflns_av_R_equivalents 0.056
_diffrn_reflns_limit_h_max 10
_diffrn_reflns_limit_h_min -13
_diffrn_reflns_limit_k_max 22
_diffrn_reflns_limit_k_min -20
_diffrn_reflns_limit_l_max 24
_diffrn_reflns_limit_l_min -21
_diffrn_reflns_number 25330
_diffrn_reflns_theta_full 23.82
_diffrn_reflns_theta_max 23.82
_exptl_absorpt_coefficient_mu 1.574
_exptl_absorpt_correction_T_max 0.000
_exptl_absorpt_correction_T_min 0.000
_exptl_absorpt_correction_type none
_exptl_crystal_colour colorless
_exptl_crystal_density_diffrn 1.754
_exptl_crystal_density_method 'not measured'
_exptl_crystal_description platelet
_exptl_crystal_size_max 0.30
_exptl_crystal_size_mid 0.20
_exptl_crystal_size_min 0.01
_refine_diff_density_max 2.95
_refine_diff_density_min -1.53
_refine_ls_extinction_method none
_refine_ls_goodness_of_fit_ref 2.349
_refine_ls_hydrogen_treatment noref
_refine_ls_number_parameters 1000
_refine_ls_number_reflns 5311
_refine_ls_R_factor_gt 0.0880
_refine_ls_shift/su_max 0.0200
_refine_ls_structure_factor_coef F
_refine_ls_weighting_details 'w = 1.0'
_refine_ls_weighting_scheme unit
_refine_ls_wR_factor_ref 0.1100
_reflns_number_gt 5311
_reflns_number_total 13482
_reflns_threshold_expression F^2^>2.0\s(F^2^)
_cod_data_source_file ic034459gsi20030807_031921_02.cif
_cod_data_source_block '__(BDT-TTP)5[Nd(NO3)5]'
_cod_original_cell_volume 4464.1(10)
_cod_original_sg_symbol_H-M 'P -1 '
_cod_original_formula_sum 'C50 H20 N5 Nd O15 S40 '
_cod_database_code 4314265

loop_
_symmetry_equiv_pos_as_xyz
x,y,z
-x,-y,-z

loop_
_atom_site_label
_atom_site_type_symbol
_atom_site_fract_x
_atom_site_fract_y
_atom_site_fract_z
_atom_site_U_iso_or_equiv
_atom_site_adp_type
_atom_site_occupancy
_atom_site_symmetry_multiplicity
_atom_site_calc_flag
_atom_site_refinement_flags
_atom_site_disorder_assembly
_atom_site_disorder_group
ND1 Nd 1.8273(2) 0.76069(12) -0.02072(10) 0.0451(6) Uani 1.00 1 d . . .
S1 S 0.3463(8) -0.1473(5) 0.7935(4) 0.043(3) Uani 1.00 1 d . . .
S2 S 0.4515(8) -0.0181(5) 0.7856(4) 0.042(3) Uani 1.00 1 d . . .
S3 S 0.3246(7) -0.0792(4) 0.6412(4) 0.032(2) Uani 1.00 1 d . . .
S4 S 0.4234(8) 0.0558(4) 0.6294(4) 0.033(3) Uani 1.00 1 d . . .
S5 S 0.2952(7) -0.0142(4) 0.4965(3) 0.027(2) Uani 1.00 1 d . . .
S6 S 0.3976(7) 0.1210(4) 0.4827(4) 0.028(2) Uani 1.00 1 d . . .
S7 S 0.2678(8) 0.0536(4) 0.3423(4) 0.036(3) Uani 1.00 1 d . . .
S8 S 0.3654(8) 0.1876(4) 0.3285(4) 0.036(3) Uani 1.00 1 d . . .
S9 S 0.7508(8) 0.0893(4) 0.7365(4) 0.037(3) Uani 1.00 1 d . . .
S10 S 0.8501(8) 0.2251(4) 0.7151(4) 0.036(3) Uani 1.00 1 d . . .
S11 S 0.7117(7) 0.1532(4) 0.5819(4) 0.032(2) Uani 1.00 1 d . . .
S12 S 0.8145(8) 0.2893(4) 0.5648(4) 0.032(2) Uani 1.00 1 d . . .
S13 S 0.6842(7) 0.2134(4) 0.4365(4) 0.029(2) Uani 1.00 1 d . . .
S14 S 0.7853(7) 0.3494(4) 0.4200(4) 0.032(2) Uani 1.00 1 d . . .
S15 S 0.6486(8) 0.2816(4) 0.2828(4) 0.036(3) Uani 1.00 1 d . . .
S16 S 0.7463(8) 0.4166(4) 0.2674(4) 0.039(3) Uani 1.00 1 d . . .
S17 S 1.0443(8) -0.0329(4) 0.7647(4) 0.040(3) Uani 1.00 1 d . . .
S18 S 1.1516(8) 0.0960(4) 0.7549(4) 0.038(3) Uani 1.00 1 d . . .
S19 S 1.0151(7) 0.0360(4) 0.6130(4) 0.029(2) Uani 1.00 1 d . . .
S20 S 1.1202(7) 0.1699(4) 0.5996(4) 0.030(2) Uani 1.00 1 d . . .
S21 S 0.9917(7) 0.0988(4) 0.4677(4) 0.028(2) Uani 1.00 1 d . . .
S22 S 1.0962(7) 0.2333(4) 0.4532(4) 0.030(2) Uani 1.00 1 d . . .
S23 S 0.9567(8) 0.1662(4) 0.3164(4) 0.036(3) Uani 1.00 1 d . . .
S24 S 1.0531(8) 0.3015(4) 0.2999(4) 0.036(3) Uani 1.00 1 d . . .
S25 S 1.1364(8) 0.3120(4) 0.6764(4) 0.036(3) Uani 1.00 1 d . . .
S26 S 1.2330(8) 0.4474(4) 0.6592(4) 0.037(3) Uani 1.00 1 d . . .
S27 S 1.1016(7) 0.3759(4) 0.5230(3) 0.027(2) Uani 1.00 1 d . . .
S28 S 1.2046(7) 0.5117(4) 0.5060(3) 0.028(2) Uani 1.00 1 d . . .
S29 S 1.0725(7) 0.4366(4) 0.3770(4) 0.032(2) Uani 1.00 1 d . . .
S30 S 1.1738(8) 0.5729(4) 0.3607(4) 0.032(2) Uani 1.00 1 d . . .
S31 S 1.0424(8) 0.5017(5) 0.2243(4) 0.041(3) Uani 1.00 1 d . . .
S32 S 1.1409(8) 0.6362(5) 0.2074(4) 0.042(3) Uani 1.00 1 d . . .
S33 S 1.4416(8) 0.1972(4) 0.7085(4) 0.040(3) Uani 1.00 1 d . . .
S34 S 1.5401(8) 0.3322(5) 0.6912(4) 0.040(3) Uani 1.00 1 d . . .
S35 S 1.4050(7) 0.2618(4) 0.5548(4) 0.030(2) Uani 1.00 1 d . . .
S36 S 1.5074(7) 0.3979(4) 0.5381(4) 0.027(2) Uani 1.00 1 d . . .
S37 S 1.3781(7) 0.3226(4) 0.4089(4) 0.028(2) Uani 1.00 1 d . . .
S38 S 1.4773(7) 0.4591(4) 0.3932(4) 0.031(2) Uani 1.00 1 d . . .
S39 S 1.3442(8) 0.3914(4) 0.2548(4) 0.037(3) Uani 1.00 1 d . . .
S40 S 1.4455(8) 0.5241(4) 0.2410(4) 0.036(3) Uani 1.00 1 d . . .
O1 O 1.642(3) 0.607(2) 0.1354(13) 0.099(12) Uani 1.00 1 d . . .
O2 O 1.643(3) 0.705(2) 0.054(2) 0.107(13) Uani 1.00 1 d . . .
O3 O 1.809(3) 0.641(2) 0.077(1) 0.094(11) Uani 1.00 1 d . . .
O4 O 1.659(3) 0.965(2) -0.129(2) 0.109(13) Uani 1.00 1 d . . .
O5 O 1.661(2) 0.867(2) -0.046(2) 0.081(10) Uani 1.00 1 d . . .
O6 O 1.807(4) 0.883(2) -0.114(2) 0.090(12) Uani 1.00 1 d . . .
O7 O 2.208(3) 0.719(3) -0.078(2) 0.12(2) Uani 1.00 1 d . . .
O8 O 2.032(2) 0.781(2) -0.0967(12) 0.067(9) Uani 1.00 1 d . . .
O9 O 2.039(2) 0.694(2) -0.0105(12) 0.068(10) Uani 1.00 1 d . . .
O10 O 1.895(5) 0.837(2) 0.120(2) 0.19(2) Uani 1.00 1 d . . .
O11 O 1.787(6) 0.784(3) 0.086(2) 0.22(3) Uani 1.00 1 d . . .
O12 O 1.927(3) 0.831(2) 0.025(2) 0.12(2) Uani 1.00 1 d . . .
O13 O 1.743(3) 0.656(1) -0.140(1) 0.083(11) Uani 1.00 1 d . . .
O14 O 1.711(3) 0.749(2) -0.102(1) 0.088(12) Uani 1.00 1 d . . .
O15 O 1.850(3) 0.661(2) -0.073(2) 0.089(12) Uani 1.00 1 d . . .
N1 N 1.697(4) 0.649(2) 0.090(2) 0.066(13) Uani 1.00 1 d . . .
N2 N 1.701(4) 0.912(3) -0.098(2) 0.08(2) Uani 1.00 1 d . . .
N3 N 2.104(5) 0.729(2) -0.063(2) 0.08(2) Uani 1.00 1 d . . .
N4 N 1.862(5) 0.821(2) 0.076(2) 0.08(2) Uani 1.00 1 d . . .
N5 N 1.766(3) 0.687(2) -0.108(2) 0.061(12) Uani 1.00 1 d . . .
C1 C 0.381(4) -0.146(2) 0.867(2) 0.06(1) Uani 1.00 1 d . . .
C2 C 0.429(4) -0.089(2) 0.864(2) 0.059(13) Uani 1.00 1 d . . .
C3 C 0.391(3) -0.060(2) 0.744(2) 0.033(10) Uani 1.00 1 d . . .
C4 C 0.383(3) -0.032(2) 0.6792(13) 0.028(9) Uani 1.00 1 d . . .
C5 C 0.339(2) -0.010(1) 0.5660(13) 0.021(8) Uani 1.00 1 d . . .
C6 C 0.385(2) 0.051(1) 0.5593(12) 0.020(8) Uani 1.00 1 d . . .
C7 C 0.340(3) 0.074(2) 0.443(1) 0.026(9) Uani 1.00 1 d . . .
C8 C 0.329(3) 0.101(2) 0.380(1) 0.030(9) Uani 1.00 1 d . . .
C9 C 0.278(3) 0.123(2) 0.266(1) 0.037(10) Uani 1.00 1 d . . .
C10 C 0.317(3) 0.184(2) 0.261(1) 0.043(11) Uani 1.00 1 d . . .
C11 C 0.797(4) 0.099(2) 0.801(2) 0.053(12) Uani 1.00 1 d . . .
C12 C 0.842(3) 0.160(2) 0.793(2) 0.045(11) Uani 1.00 1 d . . .
C13 C 0.791(3) 0.175(2) 0.6819(13) 0.029(9) Uani 1.00 1 d . . .
C14 C 0.773(3) 0.201(1) 0.620(2) 0.027(9) Uani 1.00 1 d . . .
C15 C 0.726(3) 0.221(2) 0.504(1) 0.028(9) Uani 1.00 1 d . . .
C16 C 0.772(3) 0.282(2) 0.4971(13) 0.025(9) Uani 1.00 1 d . . .
C17 C 0.726(2) 0.302(1) 0.383(1) 0.021(9) Uani 1.00 1 d . . .
C18 C 0.708(2) 0.329(2) 0.3196(13) 0.025(9) Uani 1.00 1 d . . .
C19 C 0.666(3) 0.350(2) 0.206(2) 0.045(11) Uani 1.00 1 d . . .
C20 C 0.704(4) 0.410(2) 0.200(2) 0.056(13) Uani 1.00 1 d . . .
C21 C 1.081(3) -0.029(2) 0.836(2) 0.051(12) Uani 1.00 1 d . . .
C22 C 1.129(3) 0.028(2) 0.832(2) 0.053(13) Uani 1.00 1 d . . .
C23 C 1.091(2) 0.053(2) 0.716(1) 0.026(9) Uani 1.00 1 d . . .
C24 C 1.076(3) 0.084(2) 0.6511(13) 0.026(9) Uani 1.00 1 d . . .
C25 C 1.029(3) 0.106(2) 0.536(1) 0.028(9) Uani 1.00 1 d . . .
C26 C 1.078(3) 0.165(1) 0.530(1) 0.028(9) Uani 1.00 1 d . . .
C27 C 1.034(3) 0.185(2) 0.416(2) 0.030(10) Uani 1.00 1 d . . .
C28 C 1.018(2) 0.214(2) 0.3526(13) 0.023(9) Uani 1.00 1 d . . .
C29 C 0.963(3) 0.235(2) 0.240(1) 0.047(12) Uani 1.00 1 d . . .
C30 C 1.006(3) 0.294(2) 0.233(2) 0.045(11) Uani 1.00 1 d . . .
C31 C 1.183(3) 0.319(2) 0.743(2) 0.050(11) Uani 1.00 1 d . . .
C32 C 1.224(3) 0.380(2) 0.734(2) 0.052(12) Uani 1.00 1 d . . .
C33 C 1.174(2) 0.397(1) 0.6239(13) 0.020(9) Uani 1.00 1 d . . .
C34 C 1.162(3) 0.424(2) 0.559(1) 0.029(10) Uani 1.00 1 d . . .
C35 C 1.116(3) 0.442(2) 0.4462(13) 0.027(9) Uani 1.00 1 d . . .
C36 C 1.165(3) 0.504(2) 0.4388(13) 0.025(9) Uani 1.00 1 d . . .
C37 C 1.113(3) 0.522(1) 0.325(1) 0.025(9) Uani 1.00 1 d . . .
C38 C 1.100(3) 0.550(2) 0.2617(13) 0.028(9) Uani 1.00 1 d . . .
C39 C 1.056(4) 0.570(2) 0.146(2) 0.07(2) Uani 1.00 1 d . . .
C40 C 1.100(4) 0.630(2) 0.139(2) 0.07(2) Uani 1.00 1 d . . .
C41 C 1.482(3) 0.206(2) 0.775(2) 0.055(12) Uani 1.00 1 d . . .
C42 C 1.525(4) 0.267(2) 0.768(2) 0.06(1) Uani 1.00 1 d . . .
C43 C 1.480(3) 0.284(2) 0.6559(13) 0.031(10) Uani 1.00 1 d . . .
C44 C 1.463(3) 0.310(2) 0.593(2) 0.035(10) Uani 1.00 1 d . . .
C45 C 1.418(3) 0.329(2) 0.4783(12) 0.023(9) Uani 1.00 1 d . . .
C46 C 1.464(2) 0.391(2) 0.4701(13) 0.024(9) Uani 1.00 1 d . . .
C47 C 1.417(3) 0.410(2) 0.3570(13) 0.023(9) Uani 1.00 1 d . . .
C48 C 1.405(3) 0.436(2) 0.294(1) 0.028(9) Uani 1.00 1 d . . .
C49 C 1.369(3) 0.457(2) 0.176(2) 0.044(11) Uani 1.00 1 d . . .
C50 C 1.414(4) 0.520(2) 0.169(2) 0.057(13) Uani 1.00 1 d . . .
H1 H 0.3671 -0.1855 0.9073 0.0515 Uiso 1.00 1 c . . .
H2 H 0.4551 -0.0828 0.8986 0.0675 Uiso 1.00 1 c . . .
H3 H 0.2613 0.1143 0.2276 0.0509 Uiso 1.00 1 c . . .
H4 H 0.3282 0.2240 0.2175 0.0385 Uiso 1.00 1 c . . .
H5 H 0.7966 0.0585 0.8435 0.0506 Uiso 1.00 1 c . . .
H6 H 0.8710 0.1700 0.8294 0.0399 Uiso 1.00 1 c . . .
H7 H 0.6427 0.3396 0.1701 0.0563 Uiso 1.00 1 c . . .
H8 H 0.7144 0.4484 0.1597 0.0531 Uiso 1.00 1 c . . .
H9 H 1.0676 -0.0689 0.8752 0.0485 Uiso 1.00 1 c . . .
H10 H 1.1415 0.0334 0.8701 0.0543 Uiso 1.00 1 c . . .
H11 H 0.9347 0.2295 0.2038 0.0473 Uiso 1.00 1 c . . .
H12 H 1.0088 0.3337 0.1936 0.0499 Uiso 1.00 1 c . . .
H13 H 1.1737 0.2805 0.7875 0.0557 Uiso 1.00 1 c . . .
H14 H 1.2425 0.3920 0.7737 0.0505 Uiso 1.00 1 c . . .
H15 H 1.0351 0.5619 0.1112 0.0719 Uiso 1.00 1 c . . .
H16 H 1.1082 0.6685 0.0994 0.0666 Uiso 1.00 1 c . . .
H17 H 1.4716 0.1657 0.8197 0.0633 Uiso 1.00 1 c . . .
H18 H 1.5455 0.2771 0.8057 0.0596 Uiso 1.00 1 c . . .
H19 H 1.3494 0.4498 0.1386 0.0453 Uiso 1.00 1 c . . .
H20 H 1.4216 0.5600 0.1297 0.0448 Uiso 1.00 1 c . . .

loop_
_atom_site_aniso_label
_atom_site_aniso_U_11
_atom_site_aniso_U_22
_atom_site_aniso_U_33
_atom_site_aniso_U_12
_atom_site_aniso_U_13
_atom_site_aniso_U_23
ND1 0.0529(13) 0.0516(12) 0.0308(10) -0.0233(10) -0.0061(9) -0.0059(8)
S1 0.058(7) 0.039(5) 0.028(4) -0.014(5) -0.006(4) -0.002(4)
S2 0.049(6) 0.050(6) 0.034(5) -0.006(5) -0.015(4) -0.017(4)
S3 0.045(6) 0.030(5) 0.025(4) -0.015(4) -0.015(4) -0.004(4)
S4 0.045(6) 0.030(5) 0.030(4) -0.012(4) -0.011(4) -0.008(4)
S5 0.036(5) 0.025(4) 0.023(4) -0.007(4) -0.010(4) -0.006(3)
S6 0.031(5) 0.026(4) 0.029(4) -0.011(4) -0.005(4) -0.006(4)
S7 0.045(6) 0.037(5) 0.036(5) -0.013(4) -0.014(4) -0.015(4)
S8 0.050(6) 0.028(5) 0.028(4) -0.011(4) -0.010(4) -0.002(4)
S9 0.043(6) 0.030(5) 0.037(5) -0.009(4) -0.008(4) -0.008(4)
S10 0.043(6) 0.038(5) 0.035(5) -0.009(4) -0.016(4) -0.012(4)
S11 0.040(6) 0.027(5) 0.030(4) -0.013(4) -0.010(4) -0.006(4)
S12 0.045(6) 0.025(5) 0.032(4) -0.013(4) -0.008(4) -0.010(4)
S13 0.039(6) 0.025(4) 0.027(4) -0.012(4) -0.008(4) -0.005(4)
S14 0.042(6) 0.027(5) 0.030(4) -0.014(4) -0.005(4) -0.006(4)
S15 0.045(6) 0.033(5) 0.037(5) -0.008(4) -0.011(4) -0.015(4)
S16 0.049(6) 0.031(5) 0.035(5) -0.013(4) -0.004(4) -0.007(4)
S17 0.057(6) 0.030(5) 0.031(5) -0.011(4) -0.006(4) -0.007(4)
S18 0.050(6) 0.039(5) 0.034(5) -0.011(4) -0.015(4) -0.015(4)
S19 0.040(6) 0.025(4) 0.027(4) -0.011(4) -0.010(4) -0.009(4)
S20 0.040(6) 0.030(5) 0.025(4) -0.012(4) -0.006(4) -0.010(4)
S21 0.044(6) 0.021(4) 0.026(4) -0.013(4) -0.011(4) -0.006(3)
S22 0.037(5) 0.028(5) 0.030(4) -0.014(4) -0.009(4) -0.009(4)
S23 0.039(6) 0.035(5) 0.042(5) -0.007(4) -0.014(4) -0.016(4)
S24 0.043(6) 0.028(5) 0.034(5) -0.007(4) -0.007(4) -0.004(4)
S25 0.046(6) 0.027(5) 0.032(5) -0.010(4) -0.006(4) -0.004(4)
S26 0.050(6) 0.037(5) 0.031(5) -0.008(4) -0.016(4) -0.013(4)
S27 0.033(5) 0.024(4) 0.026(4) -0.008(4) -0.008(4) -0.007(3)
S28 0.039(5) 0.022(4) 0.025(4) -0.012(4) -0.009(4) -0.005(3)
S29 0.040(6) 0.031(5) 0.028(4) -0.013(4) -0.008(4) -0.008(4)
S30 0.046(6) 0.025(4) 0.023(4) -0.012(4) -0.004(4) -0.004(3)
S31 0.047(6) 0.047(6) 0.041(5) -0.005(5) -0.020(4) -0.022(4)
S32 0.053(6) 0.042(5) 0.030(5) -0.009(5) -0.014(4) -0.004(4)
S33 0.049(6) 0.033(5) 0.033(5) -0.013(4) -0.004(4) -0.003(4)
S34 0.050(6) 0.045(6) 0.034(5) -0.008(5) -0.016(4) -0.017(4)
S35 0.034(5) 0.025(4) 0.031(4) -0.008(4) -0.006(4) -0.007(4)
S36 0.032(5) 0.027(4) 0.027(4) -0.010(4) -0.008(4) -0.008(3)
S37 0.038(5) 0.026(4) 0.025(4) -0.014(4) -0.006(4) -0.008(3)
S38 0.038(6) 0.026(5) 0.028(4) -0.013(4) -0.006(4) -0.005(4)
S39 0.048(6) 0.033(5) 0.037(5) -0.008(4) -0.015(4) -0.013(4)
S40 0.048(6) 0.035(5) 0.025(4) -0.017(4) -0.008(4) -0.005(4)
O1 0.12(3) 0.11(3) 0.05(2) -0.08(2) 0.02(2) 0.01(2)
O2 0.09(3) 0.12(3) 0.07(2) -0.04(2) -0.02(2) 0.04(2)
O3 0.04(2) 0.13(3) 0.06(2) -0.01(2) 0.01(2) 0.02(2)
O4 0.13(3) 0.05(2) 0.13(3) -0.01(2) -0.08(3) 0.03(2)
O5 0.05(2) 0.07(2) 0.09(2) 0.00(2) 0.02(2) -0.01(2)
O6 0.11(3) 0.07(2) 0.08(2) -0.05(2) -0.04(2) 0.03(2)
O7 0.05(2) 0.20(4) 0.09(3) -0.01(3) 0.00(2) -0.05(3)
O8 0.07(2) 0.09(2) 0.04(2) -0.04(2) -0.00(1) -0.01(2)
O9 0.06(2) 0.11(2) 0.04(2) -0.02(2) -0.011(13) -0.02(2)
O10 0.38(7) 0.12(3) 0.11(3) -0.11(4) -0.05(4) -0.05(3)
O11 0.42(8) 0.23(5) 0.06(2) -0.27(6) 0.05(3) -0.06(3)
O12 0.11(3) 0.14(3) 0.15(4) -0.04(2) -0.01(3) -0.10(3)
O13 0.13(3) 0.06(2) 0.08(2) -0.05(2) -0.04(2) -0.03(2)
O14 0.12(3) 0.08(2) 0.09(2) 0.02(2) -0.07(2) -0.03(2)
O15 0.12(3) 0.06(2) 0.12(3) 0.00(2) -0.07(2) -0.05(2)
N1 0.10(3) 0.06(2) 0.04(2) -0.05(3) -0.01(2) 0.00(2)
N2 0.07(3) 0.09(4) 0.09(3) -0.04(3) 0.01(3) -0.02(3)
N3 0.17(5) 0.05(2) 0.02(2) -0.01(3) -0.05(3) -0.00(2)
N4 0.15(4) 0.09(3) 0.03(2) -0.04(3) -0.03(2) -0.03(2)
N5 0.05(2) 0.06(2) 0.07(3) -0.02(2) -0.00(2) -0.01(2)
C1 0.10(4) 0.06(3) 0.02(2) -0.01(3) -0.01(2) -0.00(2)
C2 0.07(3) 0.08(3) 0.02(2) -0.01(2) -0.01(2) -0.01(2)
C3 0.04(2) 0.02(2) 0.04(2) -0.00(2) -0.02(2) -0.00(2)
C4 0.03(2) 0.03(2) 0.02(2) -0.01(2) 0.01(1) -0.001(13)
C5 0.02(2) 0.01(2) 0.04(2) -0.001(13) -0.01(1) -0.012(13)
C6 0.01(2) 0.03(2) 0.01(1) 0.00(1) -0.010(12) -0.001(12)
C7 0.02(2) 0.02(2) 0.03(2) -0.01(1) -0.00(2) -0.00(1)
C8 0.03(2) 0.03(2) 0.02(2) 0.00(2) 0.01(1) -0.01(1)
C9 0.04(2) 0.04(2) 0.03(2) 0.02(2) -0.01(2) -0.03(2)
C10 0.06(3) 0.05(2) 0.02(2) -0.01(2) -0.01(2) -0.01(2)
C11 0.08(3) 0.03(2) 0.03(2) -0.00(2) -0.01(2) 0.00(2)
C12 0.04(2) 0.05(2) 0.03(2) -0.02(2) 0.01(2) -0.01(2)
C13 0.05(2) 0.02(2) 0.01(2) -0.00(2) -0.00(2) -0.008(13)
C14 0.03(2) 0.01(2) 0.04(2) -0.01(1) -0.00(2) -0.01(1)
C15 0.03(2) 0.02(2) 0.04(2) -0.01(2) -0.01(2) -0.01(1)
C16 0.02(2) 0.02(2) 0.03(2) 0.00(1) -0.00(1) -0.005(13)
C17 0.01(2) 0.03(2) 0.03(2) -0.01(1) 0.00(1) -0.02(1)
C18 0.02(2) 0.04(2) 0.02(2) -0.02(2) 0.01(1) -0.02(2)
C19 0.05(3) 0.05(2) 0.03(2) 0.01(2) -0.02(2) -0.01(2)
C20 0.09(3) 0.03(2) 0.04(2) -0.02(2) -0.02(2) 0.00(2)
C21 0.06(3) 0.06(3) 0.04(2) -0.00(2) -0.02(2) -0.02(2)
C22 0.08(3) 0.05(2) 0.05(2) -0.01(2) -0.03(2) -0.02(2)
C23 0.01(2) 0.03(2) 0.03(2) 0.00(1) 0.00(1) -0.01(1)
C24 0.04(2) 0.02(2) 0.02(2) -0.01(2) -0.00(2) -0.02(1)
C25 0.02(2) 0.02(2) 0.03(2) 0.01(1) 0.00(2) -0.007(13)
C26 0.04(2) 0.01(2) 0.04(2) -0.00(2) -0.02(2) -0.005(13)
C27 0.03(2) 0.02(2) 0.05(2) 0.00(2) -0.01(2) -0.02(2)
C28 0.02(2) 0.03(2) 0.02(2) -0.01(1) -0.003(13) -0.003(13)
C29 0.06(3) 0.08(3) 0.01(2) -0.02(2) -0.03(2) -0.02(2)
C30 0.04(2) 0.05(2) 0.03(2) 0.02(2) -0.01(2) -0.01(2)
C31 0.05(3) 0.05(2) 0.03(2) -0.00(2) -0.01(2) 0.01(2)
C32 0.05(3) 0.05(3) 0.03(2) -0.00(2) 0.00(2) 0.01(2)
C33 0.01(2) 0.03(2) 0.03(2) -0.01(1) -0.016(13) -0.02(1)
C34 0.02(2) 0.03(2) 0.04(2) -0.00(2) 0.01(2) -0.03(2)
C35 0.03(2) 0.03(2) 0.02(2) -0.00(2) -0.00(1) -0.01(1)
C36 0.02(2) 0.04(2) 0.02(2) 0.00(2) -0.022(13) -0.01(1)
C37 0.04(2) 0.01(2) 0.03(2) -0.01(1) -0.01(2) -0.01(1)
C38 0.04(2) 0.02(2) 0.02(2) -0.00(2) -0.00(1) -0.001(13)
C39 0.10(4) 0.09(3) 0.05(2) -0.02(3) -0.06(2) -0.01(2)
C40 0.10(4) 0.06(3) 0.04(2) -0.03(3) -0.05(2) 0.02(2)
C41 0.05(3) 0.05(3) 0.05(2) -0.01(2) 0.00(2) -0.00(2)
C42 0.08(3) 0.06(3) 0.05(2) 0.00(2) -0.02(2) -0.02(2)
C43 0.04(2) 0.03(2) 0.02(2) -0.01(2) -0.00(2) -0.01(1)
C44 0.04(2) 0.03(2) 0.04(2) -0.02(2) -0.01(2) -0.02(2)
C45 0.03(2) 0.03(2) 0.02(2) -0.01(2) -0.006(13) -0.001(13)
C46 0.02(2) 0.03(2) 0.02(2) -0.01(2) -0.01(1) 0.000(13)
C47 0.02(2) 0.04(2) 0.02(2) -0.01(2) -0.00(1) -0.01(1)
C48 0.02(2) 0.04(2) 0.03(2) -0.01(2) -0.00(1) -0.01(2)
C49 0.04(2) 0.06(3) 0.03(2) -0.01(2) 0.01(2) -0.02(2)
C50 0.08(3) 0.05(2) 0.04(2) -0.00(2) -0.02(2) -0.02(2)

loop_
_atom_type_symbol
_atom_type_description
_atom_type_scat_dispersion_real
_atom_type_scat_dispersion_imag
_atom_type_scat_source
C C 0.006 0.003
;
International Tables for Crystallography
(1992, Vol. C, Tables 4.2.6.8 and 6.1.1.4)
;
H H 0.000 0.000
;
International Tables for Crystallography
(1992, Vol. C, Table 6.1.1.4)
;
N N 0.011 0.006
;
International Tables for Crystallography
(1992, Vol. C, Tables 4.2.6.8 and 6.1.1.4)
;
Nd Nd -0.175 3.225
;
International Tables for Crystallography
(1992, Vol. C, Tables 4.2.6.8 and 6.1.1.4)
;
O O 0.017 0.010
;
International Tables for Crystallography
(1992, Vol. C, Tables 4.2.6.8 and 6.1.1.4)
;
S S 0.148 0.159
;
International Tables for Crystallography
(1992, Vol. C, Tables 4.2.6.8 and 6.1.1.4)
;

loop_
_geom_angle_atom_site_label_1
_geom_angle_site_symmetry_1
_geom_angle_atom_site_label_2
_geom_angle_site_symmetry_2
_geom_angle_atom_site_label_3
_geom_angle_site_symmetry_3
_geom_angle
_geom_angle_publ_flag
C1 . S1 . C3 . 96.1(16) yes
C2 . S2 . C3 . 95.7(16) yes
C4 . S3 . C5 . 93.4(12) yes
C4 . S4 . C6 . 93.9(13) yes
C5 . S5 . C7 . 94.7(12) yes
C6 . S6 . C7 . 94.7(13) yes
C8 . S7 . C9 . 94.7(14) yes
C8 . S8 . C10 . 94.8(15) yes
C11 . S9 . C13 . 93.4(15) yes
C12 . S10 . C13 . 95.5(15) yes
C14 . S11 . C15 . 95.1(13) yes
C14 . S12 . C16 . 94.6(13) yes
C15 . S13 . C17 . 93.5(13) yes
C16 . S14 . C17 . 95.4(13) yes
C18 . S15 . C19 . 93.2(15) yes
C18 . S16 . C20 . 93.8(14) yes
C21 . S17 . C23 . 93.3(16) yes
C22 . S18 . C23 . 94.8(14) yes
C24 . S19 . C25 . 93.8(13) yes
C24 . S20 . C26 . 93.8(12) yes
C25 . S21 . C27 . 93.6(13) yes
C26 . S22 . C27 . 93.3(13) yes
C28 . S23 . C29 . 95.3(14) yes
C28 . S24 . C30 . 93.9(15) yes
C31 . S25 . C33 . 93.9(14) yes
C32 . S26 . C33 . 93.6(16) yes
C34 . S27 . C35 . 94.5(14) yes
C34 . S28 . C36 . 93.5(14) yes
C35 . S29 . C37 . 94.1(13) yes
C36 . S30 . C37 . 94.0(13) yes
C38 . S31 . C39 . 95.0(15) yes
C38 . S32 . C40 . 95.9(16) yes
C41 . S33 . C43 . 93.6(15) yes
C42 . S34 . C43 . 95.1(17) yes
C44 . S35 . C45 . 95.5(14) yes
C44 . S36 . C46 . 94.5(13) yes
C45 . S37 . C47 . 94.6(12) yes
C46 . S38 . C47 . 93.7(13) yes
C48 . S39 . C49 . 96.2(15) yes
C48 . S40 . C50 . 97.3(15) yes
O1 . N1 . O2 . 119.8(43) yes
O1 . N1 . O3 . 121.5(40) yes
O2 . N1 . O3 . 118.7(32) yes
O4 . N2 . O5 . 130.9(48) yes
O4 . N2 . O6 . 124.4(44) yes
O5 . N2 . O6 . 104.6(43) yes
O7 . N3 . O8 . 126.8(41) yes
O7 . N3 . O9 . 127.4(40) yes
O8 . N3 . O9 . 105.8(44) yes
O10 . N4 . O11 . 125.0(44) yes
O10 . N4 . O12 . 116.3(51) yes
O11 . N4 . O12 . 116.9(37) yes
O13 . N5 . O14 . 124.6(37) yes
O13 . N5 . O15 . 123.0(38) yes
O14 . N5 . O15 . 112.4(34) yes
S1 . C1 . C2 . 117.0(26) yes
S2 . C2 . C1 . 117.4(26) yes
S1 . C3 . S2 . 113.7(16) yes
S1 . C3 . C4 . 122.1(22) yes
S2 . C3 . C4 . 124.2(22) yes
S3 . C4 . S4 . 116.3(15) yes
S3 . C4 . C3 . 120.9(21) yes
S4 . C4 . C3 . 122.7(23) yes
S3 . C5 . S5 . 123.2(14) yes
S3 . C5 . C6 . 119.4(20) yes
S5 . C5 . C6 . 117.4(20) yes
S4 . C6 . S6 . 124.3(16) yes
S4 . C6 . C5 . 117.0(19) yes
S6 . C6 . C5 . 118.7(20) yes
S5 . C7 . S6 . 114.5(15) yes
S5 . C7 . C8 . 122.3(22) yes
S6 . C7 . C8 . 123.2(21) yes
S7 . C8 . S8 . 114.0(16) yes
S7 . C8 . C7 . 122.6(21) yes
S8 . C8 . C7 . 123.2(23) yes
S7 . C9 . C10 . 117.4(23) yes
S8 . C10 . C9 . 118.9(24) yes
S9 . C11 . C12 . 119.9(25) yes
S10 . C12 . C11 . 115.7(26) yes
S9 . C13 . S10 . 115.5(15) yes
S9 . C13 . C14 . 122.1(22) yes
S10 . C13 . C14 . 122.4(21) yes
S11 . C14 . S12 . 113.8(16) yes
S11 . C14 . C13 . 125.1(21) yes
S12 . C14 . C13 . 121.2(21) yes
S11 . C15 . S13 . 123.4(16) yes
S11 . C15 . C16 . 117.7(21) yes
S13 . C15 . C16 . 118.8(21) yes
S12 . C16 . S14 . 123.7(16) yes
S12 . C16 . C15 . 118.8(21) yes
S14 . C16 . C15 . 117.5(21) yes
S13 . C17 . S14 . 114.7(16) yes
S13 . C17 . C18 . 120.8(20) yes
S14 . C17 . C18 . 124.4(21) yes
S15 . C18 . S16 . 114.8(15) yes
S15 . C18 . C17 . 124.1(21) yes
S16 . C18 . C17 . 121.1(20) yes
S15 . C19 . C20 . 119.0(26) yes
S16 . C20 . C19 . 118.9(26) yes
S17 . C21 . C22 . 118.6(26) yes
S18 . C22 . C21 . 117.1(25) yes
S17 . C23 . S18 . 116.1(16) yes
S17 . C23 . C24 . 120.9(21) yes
S18 . C23 . C24 . 122.9(21) yes
S19 . C24 . S20 . 115.6(15) yes
S19 . C24 . C23 . 121.1(21) yes
S20 . C24 . C23 . 123.3(20) yes
S19 . C25 . S21 . 122.8(17) yes
S19 . C25 . C26 . 117.7(22) yes
S21 . C25 . C26 . 119.4(21) yes
S20 . C26 . S22 . 123.2(15) yes
S20 . C26 . C25 . 119.0(21) yes
S22 . C26 . C25 . 117.8(21) yes
S21 . C27 . S22 . 116.0(17) yes
S21 . C27 . C28 . 121.4(21) yes
S22 . C27 . C28 . 122.6(21) yes
S23 . C28 . S24 . 114.2(15) yes
S23 . C28 . C27 . 122.4(21) yes
S24 . C28 . C27 . 123.4(21) yes
S23 . C29 . C30 . 117.1(23) yes
S24 . C30 . C29 . 119.5(25) yes
S25 . C31 . C32 . 117.9(25) yes
S26 . C32 . C31 . 119.2(29) yes
S25 . C33 . S26 . 115.4(15) yes
S25 . C33 . C34 . 122.9(20) yes
S26 . C33 . C34 . 121.7(21) yes
S27 . C34 . S28 . 115.5(17) yes
S27 . C34 . C33 . 122.8(21) yes
S28 . C34 . C33 . 121.7(21) yes
S27 . C35 . S29 . 124.2(16) yes
S27 . C35 . C36 . 117.6(20) yes
S29 . C35 . C36 . 118.2(20) yes
S28 . C36 . S30 . 124.2(17) yes
S28 . C36 . C35 . 118.8(21) yes
S30 . C36 . C35 . 116.9(19) yes
S29 . C37 . S30 . 116.7(15) yes
S29 . C37 . C38 . 122.4(21) yes
S30 . C37 . C38 . 120.8(21) yes
S31 . C38 . S32 . 113.4(15) yes
S31 . C38 . C37 . 122.6(21) yes
S32 . C38 . C37 . 124.0(22) yes
S31 . C39 . C40 . 118.5(25) yes
S32 . C40 . C39 . 117.3(26) yes
S33 . C41 . C42 . 119.5(27) yes
S34 . C42 . C41 . 116.4(28) yes
S33 . C43 . S34 . 115.3(16) yes
S33 . C43 . C44 . 121.2(22) yes
S34 . C43 . C44 . 123.4(22) yes
S35 . C44 . S36 . 113.6(17) yes
S35 . C44 . C43 . 124.8(22) yes
S36 . C44 . C43 . 121.5(21) yes
S35 . C45 . S37 . 124.7(16) yes
S35 . C45 . C46 . 118.6(20) yes
S37 . C45 . C46 . 116.8(19) yes
S36 . C46 . S38 . 123.1(16) yes
S36 . C46 . C45 . 117.8(19) yes
S38 . C46 . C45 . 119.1(20) yes
S37 . C47 . S38 . 115.9(14) yes
S37 . C47 . C48 . 121.8(21) yes
S38 . C47 . C48 . 122.3(21) yes
S39 . C48 . S40 . 112.5(16) yes
S39 . C48 . C47 . 125.2(22) yes
S40 . C48 . C47 . 122.2(22) yes
S39 . C49 . C50 . 117.6(25) yes
S40 . C50 . C49 . 116.0(26) yes
O2 . Nd1 . O3 . 49.8(9) yes
O5 . Nd1 . O6 . 45.7(10) yes
O8 . Nd1 . O9 . 47.0(9) yes
O11 . Nd1 . O12 . 46.9(12) yes
O14 . Nd1 . O15 . 49.6(9) yes
Nd1 . O2 . N1 . 96.5(25) yes
Nd1 . O3 . N1 . 95.0(22) yes
Nd1 . O5 . N2 . 105.8(28) yes
Nd1 . O6 . N2 . 103.9(28) yes
Nd1 . O8 . N3 . 102.8(26) yes
Nd1 . O9 . N3 . 104.4(28) yes
Nd1 . O11 . N4 . 99.7(28) yes
Nd1 . O12 . N4 . 96.5(28) yes
Nd1 . O14 . N5 . 98.2(22) yes
Nd1 . O15 . N5 . 99.8(23) yes

loop_
_geom_bond_atom_site_label_1
_geom_bond_site_symmetry_1
_geom_bond_atom_site_label_2
_geom_bond_site_symmetry_2
_geom_bond_distance
_geom_bond_publ_flag
Nd1 . O2 . 2.53(3) yes
Nd1 . O3 . 2.55(3) yes
Nd1 . O5 . 2.54(3) yes
Nd1 . O6 . 2.53(3) yes
Nd1 . O8 . 2.56(2) yes
Nd1 . O9 . 2.56(3) yes
Nd1 . O11 . 2.47(1) yes
Nd1 . O12 . 2.53(3) yes
Nd1 . O14 . 2.56(3) yes
Nd1 . O15 . 2.52(3) yes
S1 . C1 . 1.76(4) yes
S1 . C3 . 1.76(3) yes
S2 . C2 . 1.77(3) yes
S2 . C3 . 1.75(3) yes
S3 . C4 . 1.76(3) yes
S3 . C5 . 1.71(3) yes
S4 . C4 . 1.75(3) yes
S4 . C6 . 1.73(3) yes
S5 . C5 . 1.75(3) yes
S5 . C7 . 1.79(3) yes
S6 . C6 . 1.74(2) yes
S6 . C7 . 1.76(3) yes
S7 . C8 . 1.77(3) yes
S7 . C9 . 1.73(3) yes
S8 . C8 . 1.74(3) yes
S8 . C10 . 1.73(3) yes
S9 . C11 . 1.71(4) yes
S9 . C13 . 1.75(3) yes
S10 . C12 . 1.73(3) yes
S10 . C13 . 1.72(3) yes
S11 . C14 . 1.77(3) yes
S11 . C15 . 1.74(3) yes
S12 . C14 . 1.79(3) yes
S12 . C16 . 1.73(3) yes
S13 . C15 . 1.73(3) yes
S13 . C17 . 1.80(3) yes
S14 . C16 . 1.72(3) yes
S14 . C17 . 1.74(3) yes
S15 . C18 . 1.74(3) yes
S15 . C19 . 1.73(3) yes
S16 . C18 . 1.75(3) yes
S16 . C20 . 1.71(4) yes
S17 . C21 . 1.74(3) yes
S17 . C23 . 1.74(3) yes
S18 . C22 . 1.73(3) yes
S18 . C23 . 1.72(3) yes
S19 . C24 . 1.78(3) yes
S19 . C25 . 1.74(3) yes
S20 . C24 . 1.75(3) yes
S20 . C26 . 1.74(3) yes
S21 . C25 . 1.72(3) yes
S21 . C27 . 1.75(3) yes
S22 . C26 . 1.74(3) yes
S22 . C27 . 1.77(3) yes
S23 . C28 . 1.74(3) yes
S23 . C29 . 1.72(3) yes
S24 . C28 . 1.75(3) yes
S24 . C30 . 1.73(3) yes
S25 . C31 . 1.72(4) yes
S25 . C33 . 1.72(3) yes
S26 . C32 . 1.70(3) yes
S26 . C33 . 1.75(2) yes
S27 . C34 . 1.75(3) yes
S27 . C35 . 1.71(3) yes
S28 . C34 . 1.78(3) yes
S28 . C36 . 1.71(3) yes
S29 . C35 . 1.76(3) yes
S29 . C37 . 1.73(3) yes
S30 . C36 . 1.75(3) yes
S30 . C37 . 1.77(3) yes
S31 . C38 . 1.75(3) yes
S31 . C39 . 1.74(4) yes
S32 . C38 . 1.76(3) yes
S32 . C40 . 1.73(4) yes
S33 . C41 . 1.70(4) yes
S33 . C43 . 1.75(3) yes
S34 . C42 . 1.71(4) yes
S34 . C43 . 1.73(3) yes
S35 . C44 . 1.77(3) yes
S35 . C45 . 1.71(3) yes
S36 . C44 . 1.80(3) yes
S36 . C46 . 1.74(3) yes
S37 . C45 . 1.74(3) yes
S37 . C47 . 1.75(3) yes
S38 . C46 . 1.73(3) yes
S38 . C47 . 1.76(3) yes
S39 . C48 . 1.75(3) yes
S39 . C49 . 1.75(3) yes
S40 . C48 . 1.78(3) yes
S40 . C50 . 1.72(3) yes
O1 . N1 . 1.19(3) yes
O2 . N1 . 1.23(4) yes
O3 . N1 . 1.25(4) yes
O4 . N2 . 1.12(4) yes
O5 . N2 . 1.22(4) yes
O6 . N2 . 1.27(4) yes
O7 . N3 . 1.17(5) yes
O8 . N3 . 1.30(4) yes
O9 . N3 . 1.26(4) yes
O10 . N4 . 1.27(4) yes
O11 . N4 . 1.17(5) yes
O12 . N4 . 1.17(4) yes
O13 . N5 . 1.20(4) yes
O14 . N5 . 1.28(4) yes
O15 . N5 . 1.29(4) yes
C1 . C2 . 1.32(5) yes
C3 . C4 . 1.34(4) yes
C5 . C6 . 1.35(3) yes
C7 . C8 . 1.32(4) yes
C9 . C10 . 1.30(4) yes
C11 . C12 . 1.33(4) yes
C13 . C14 . 1.33(4) yes
C15 . C16 . 1.35(3) yes
C17 . C18 . 1.35(4) yes
C19 . C20 . 1.27(4) yes
C21 . C22 . 1.31(4) yes
C23 . C24 . 1.37(4) yes
C25 . C26 . 1.33(3) yes
C27 . C28 . 1.35(4) yes
C29 . C30 . 1.30(4) yes
C31 . C32 . 1.30(5) yes
C33 . C34 . 1.35(4) yes
C35 . C36 . 1.36(4) yes
C37 . C38 . 1.34(4) yes
C39 . C40 . 1.31(5) yes
C41 . C42 . 1.34(5) yes
C43 . C44 . 1.33(4) yes
C45 . C46 . 1.36(3) yes
C47 . C48 . 1.31(4) yes
C49 . C50 . 1.37(4) yes
